data_4062445
loop_
_publ_author_name
'Kandasamy, Karuppasamy'
'Kumar, Sangit'
'Singh, Harkesh B.'
'Wolmersh\"auser, Gotthelf'

_publ_section_title
;
 Influence of Both Steric Effects and Te&#x00B7;&#x00B7;&#x00B7;N
 Intramolecular Nonbonded Interactions on the Stabilization of Organotellurium
 Compounds Incorporating
 [2-[1-(3,5-Dimethylphenyl)-2-naphthyl]-4,5-dihydro-4,4-dimethyloxazole]
;
_journal_issue 24
_journal_name_full Organometallics
_journal_page_first 5069
_journal_page_last 5078
_journal_paper_doi 10.1021/om0340948
_journal_volume 22
_journal_year 2003
_chemical_formula_sum 'C23 H22 Cl N O Te'
_chemical_formula_weight 491.47
_space_group_IT_number 14
_symmetry_cell_setting monoclinic
_symmetry_space_group_name_Hall '-P 2ybc'
_symmetry_space_group_name_H-M 'P 1 21/c 1'
_cell_angle_alpha 90.00
_cell_angle_beta 93.532(9)
_cell_angle_gamma 90.00
_cell_formula_units_Z 4
_cell_length_a 11.5012(8)
_cell_length_b 9.7805(7)
_cell_length_c 18.4007(14)
_cell_measurement_temperature 293(2)
_cell_volume 2065.9(3)
_diffrn_ambient_temperature 293(2)
_exptl_crystal_density_diffrn 1.580
_cod_depositor_comments
;
The following automatic conversions were performed:
'_symmetry_cell_setting' value 'Monoclinic' changed to 'monoclinic'
according to '/home/saulius/struct/CIF-dictionaries/cif_core.dic'
dictionary named 'cif_core.dic' version 2.4.1 from 2010-06-29.

Automatic conversion script
Id: cif_fix_enum 1527 2010-12-29 10:47:43Z saulius 
;
_cod_original_sg_symbol_H-M 'P 21/c'
_cod_database_code 4062445

loop_
_symmetry_equiv_pos_as_xyz
'x, y, z'
'-x, y+1/2, -z+1/2'
'-x, -y, -z'
'x, -y-1/2, z-1/2'

loop_
_atom_site_label
_atom_site_type_symbol
_atom_site_fract_x
_atom_site_fract_y
_atom_site_fract_z
_atom_site_U_iso_or_equiv
_atom_site_adp_type
_atom_site_occupancy
_atom_site_calc_flag
_atom_site_refinement_flags
_atom_site_disorder_assembly
_atom_site_disorder_group
Te1 Te 0.972296(15) 0.31825(2) 0.739542(12) 0.04921(8) Uani 1 d . . .
Cl1 Cl 1.09275(9) 0.29907(13) 0.85877(6) 0.0860(3) Uani 1 d . . .
N1 N 0.8353(2) 0.3582(3) 0.64929(14) 0.0471(6) Uani 1 d . . .
O1 O 0.66838(17) 0.4595(2) 0.61536(11) 0.0567(6) Uani 1 d . . .
C1 C 0.8562(2) 0.4565(3) 0.78480(15) 0.0393(6) Uani 1 d . . .
C2 C 0.8689(2) 0.5063(3) 0.85374(16) 0.0429(7) Uani 1 d . . .
H2 H 0.9317 0.4773 0.8842 0.051 Uiso 1 calc R . .
C3 C 0.7893(2) 0.6007(3) 0.88020(16) 0.0418(6) Uani 1 d . . .
C4 C 0.8027(3) 0.6537(3) 0.95199(17) 0.0506(8) Uani 1 d . . .
H4 H 0.8650 0.6248 0.9828 0.061 Uiso 1 calc R . .
C5 C 0.7261(3) 0.7457(4) 0.97638(18) 0.0557(8) Uani 1 d . . .
H5 H 0.7362 0.7796 1.0236 0.067 Uiso 1 calc R . .
C6 C 0.6316(3) 0.7899(3) 0.93055(18) 0.0530(8) Uani 1 d . . .
H6 H 0.5804 0.8545 0.9474 0.064 Uiso 1 calc R . .
C7 C 0.6139(3) 0.7400(3) 0.86202(17) 0.0471(7) Uani 1 d . . .
H7 H 0.5497 0.7691 0.8329 0.056 Uiso 1 calc R . .
C8 C 0.6924(2) 0.6438(3) 0.83421(16) 0.0397(6) Uani 1 d . . .
C9 C 0.6767(2) 0.5898(3) 0.76249(15) 0.0370(6) Uani 1 d . . .
C10 C 0.7574(2) 0.4990(3) 0.73831(15) 0.0380(6) Uani 1 d . . .
C11 C 0.7539(2) 0.4386(3) 0.66686(16) 0.0420(6) Uani 1 d . . .
C12 C 0.8126(3) 0.3083(4) 0.57461(19) 0.0620(9) Uani 1 d . . .
C12A C 0.8046(7) 0.1575(5) 0.5742(4) 0.163(4) Uani 1 d . . .
H12A H 0.8779 0.1194 0.5919 0.244 Uiso 1 calc R . .
H12B H 0.7859 0.1262 0.5254 0.244 Uiso 1 calc R . .
H12C H 0.7448 0.1291 0.6051 0.244 Uiso 1 calc R . .
C12B C 0.9064(5) 0.3647(10) 0.5294(3) 0.152(3) Uani 1 d . . .
H12D H 0.8918 0.4599 0.5198 0.229 Uiso 1 calc R . .
H12E H 0.9062 0.3158 0.4841 0.229 Uiso 1 calc R . .
H12F H 0.9808 0.3544 0.5553 0.229 Uiso 1 calc R . .
C13 C 0.6971(3) 0.3779(4) 0.5539(2) 0.0688(10) Uani 1 d . . .
H13A H 0.7040 0.4353 0.5114 0.083 Uiso 1 calc R . .
H13B H 0.6369 0.3103 0.5428 0.083 Uiso 1 calc R . .
C14 C 0.5719(2) 0.6338(3) 0.71633(15) 0.0372(6) Uani 1 d . . .
C15 C 0.4662(2) 0.5714(3) 0.72447(16) 0.0433(6) Uani 1 d . . .
H15 H 0.4618 0.4992 0.7571 0.052 Uiso 1 calc R . .
C16 C 0.3657(2) 0.6141(3) 0.68491(18) 0.0476(7) Uani 1 d . . .
C16A C 0.2506(3) 0.5434(4) 0.6935(2) 0.0706(10) Uani 1 d . . .
H16A H 0.1883 0.6078 0.6851 0.106 Uiso 1 calc R . .
H16B H 0.2490 0.5073 0.7420 0.106 Uiso 1 calc R . .
H16C H 0.2415 0.4700 0.6590 0.106 Uiso 1 calc R . .
C17 C 0.3750(3) 0.7225(3) 0.63776(17) 0.0495(7) Uani 1 d . . .
H17 H 0.3083 0.7534 0.6117 0.059 Uiso 1 calc R . .
C18 C 0.4800(3) 0.7870(3) 0.62790(16) 0.0454(7) Uani 1 d . . .
C18A C 0.4882(3) 0.9031(4) 0.57616(19) 0.0652(9) Uani 1 d . . .
H18A H 0.5187 0.8708 0.5319 0.098 Uiso 1 calc R . .
H18B H 0.5390 0.9719 0.5976 0.098 Uiso 1 calc R . .
H18C H 0.4121 0.9413 0.5657 0.098 Uiso 1 calc R . .
C19 C 0.5793(2) 0.7411(3) 0.66775(15) 0.0399(6) Uani 1 d . . .
H19 H 0.6508 0.7828 0.6617 0.048 Uiso 1 calc R . .

loop_
_atom_site_aniso_label
_atom_site_aniso_U_11
_atom_site_aniso_U_22
_atom_site_aniso_U_33
_atom_site_aniso_U_23
_atom_site_aniso_U_13
_atom_site_aniso_U_12
Te1 0.03271(10) 0.05449(13) 0.05964(14) -0.00137(11) -0.00354(7) 0.00679(9)
Cl1 0.0604(5) 0.1202(9) 0.0741(6) -0.0102(6) -0.0236(5) 0.0381(6)
N1 0.0376(12) 0.0508(15) 0.0521(15) -0.0055(11) -0.0037(10) 0.0093(11)
O1 0.0509(11) 0.0676(14) 0.0494(12) -0.0140(11) -0.0138(9) 0.0238(11)
C1 0.0288(11) 0.0376(14) 0.0509(16) 0.0055(12) -0.0014(11) -0.0023(11)
C2 0.0329(12) 0.0456(16) 0.0491(16) 0.0070(13) -0.0059(11) -0.0053(11)
C3 0.0354(13) 0.0449(16) 0.0444(16) 0.0039(12) -0.0030(11) -0.0097(12)
C4 0.0458(15) 0.059(2) 0.0458(16) 0.0015(14) -0.0045(13) -0.0072(14)
C5 0.0570(18) 0.064(2) 0.0459(17) -0.0094(16) 0.0007(14) -0.0084(17)
C6 0.0491(16) 0.0539(19) 0.0561(19) -0.0067(15) 0.0048(14) -0.0010(14)
C7 0.0430(15) 0.0459(16) 0.0519(17) 0.0010(14) -0.0008(13) 0.0024(13)
C8 0.0383(13) 0.0367(15) 0.0440(15) 0.0047(12) 0.0014(11) -0.0043(11)
C9 0.0342(12) 0.0339(14) 0.0423(15) 0.0062(11) -0.0013(11) -0.0022(11)
C10 0.0330(12) 0.0354(15) 0.0451(15) 0.0036(11) -0.0030(11) -0.0010(10)
C11 0.0353(13) 0.0429(16) 0.0469(16) 0.0044(13) -0.0038(11) 0.0026(12)
C12 0.0567(18) 0.070(2) 0.058(2) -0.0165(18) -0.0096(15) 0.0242(17)
C12A 0.235(8) 0.069(3) 0.168(6) -0.053(4) -0.120(6) 0.054(4)
C12B 0.084(3) 0.303(10) 0.073(3) 0.003(5) 0.024(3) 0.023(5)
C13 0.068(2) 0.083(2) 0.053(2) -0.0220(19) -0.0156(16) 0.030(2)
C14 0.0357(13) 0.0358(13) 0.0401(14) -0.0016(11) 0.0005(11) 0.0059(11)
C15 0.0389(13) 0.0414(15) 0.0495(17) 0.0040(12) 0.0025(12) 0.0041(12)
C16 0.0336(13) 0.0503(17) 0.0585(19) -0.0104(15) -0.0013(12) 0.0036(13)
C16A 0.0374(15) 0.074(2) 0.100(3) -0.008(2) 0.0041(16) -0.0023(17)
C17 0.0447(15) 0.0547(18) 0.0478(17) -0.0067(14) -0.0081(13) 0.0192(14)
C18 0.0576(17) 0.0401(16) 0.0381(15) -0.0011(12) -0.0008(12) 0.0145(13)
C18A 0.084(2) 0.055(2) 0.055(2) 0.0122(16) 0.0008(17) 0.0219(19)
C19 0.0421(14) 0.0376(14) 0.0399(15) -0.0002(12) 0.0021(11) 0.0025(12)

loop_
_geom_bond_atom_site_label_1
_geom_bond_atom_site_label_2
_geom_bond_distance
_geom_bond_site_symmetry_2
_geom_bond_publ_flag
Te1 C1 2.108(3) . ?
Te1 N1 2.252(2) . ?
Te1 Cl1 2.5285(10) . ?
N1 C11 1.280(4) . ?
N1 C12 1.467(4) . ?
O1 C11 1.339(3) . ?
O1 C13 1.439(4) . ?
C1 C2 1.358(4) . ?
C1 C10 1.440(3) . ?
C2 C3 1.409(4) . ?
C3 C4 1.418(4) . ?
C3 C8 1.421(4) . ?
C4 C5 1.355(5) . ?
C5 C6 1.402(5) . ?
C6 C7 1.356(5) . ?
C7 C8 1.421(4) . ?
C8 C9 1.422(4) . ?
C9 C10 1.378(4) . ?
C9 C14 1.494(3) . ?
C10 C11 1.440(4) . ?
C12 C12A 1.477(6) . ?
C12 C12B 1.507(7) . ?
C12 C13 1.521(4) . ?
C14 C15 1.377(4) . ?
C14 C19 1.385(4) . ?
C15 C16 1.391(4) . ?
C16 C17 1.379(5) . ?
C16 C16A 1.510(4) . ?
C17 C18 1.384(5) . ?
C18 C19 1.393(4) . ?
C18 C18A 1.488(4) . ?
